data_7103441
loop_
_publ_author_name
'Barrett, Anthony G M'
'Boorman, Tanya C'
'Crimmin, Mark R'
'Hill, Michael S'
'Kociok-K\"ohn, Gabriele'
'Procopiou, Panayiotis A'

_publ_section_title
;
 Heavier group 2 element-catalysed hydroamination of isocyanates.
;
_journal_issue 41
_journal_name_full 'Chemical communications (Cambridge, England)'
_journal_page_first 5206
_journal_page_last 5208
_journal_paper_doi 10.1039/b809649j
_journal_year 2008
_chemical_formula_moiety 'C56 H74 Ca N4 O2'
_chemical_formula_sum 'C56 H74 Ca N4 O2'
_chemical_formula_weight 875.27
_chemical_name_systematic
;
?
;
_space_group_IT_number 14
_symmetry_cell_setting monoclinic
_symmetry_space_group_name_Hall '-P 2yn'
_symmetry_space_group_name_H-M 'P 1 21/n 1'
_atom_sites_solution_hydrogens geom
_atom_sites_solution_primary direct
_atom_sites_solution_secondary difmap
_audit_creation_method SHELXL-97
_cell_angle_alpha 90.00
_cell_angle_beta 93.5240(10)
_cell_angle_gamma 90.00
_cell_formula_units_Z 4
_cell_length_a 12.3837(2)
_cell_length_b 19.3136(3)
_cell_length_c 21.3459(4)
_cell_measurement_reflns_used 45695
_cell_measurement_temperature 150(2)
_cell_measurement_theta_max 27.485
_cell_measurement_theta_min 2.910
_cell_volume 5095.73(15)
_computing_cell_refinement 'HKL Scalepack (Otwinski & Minor, 1997)'
_computing_data_collection 'Collect (Nonius BV, 1997-2000)'
_computing_data_reduction
;
DENZO-SCALEPACK Z. Otwinowski and W. Minor, "
Processing of X-ray Diffraction Data Collected in Oscillation Mode ",
Methods in Enzymology, Volume 276: Macromolecular Crystallography,
part A, p.307-326, 1997,C.W. Carter, Jr. & R. M. Sweet, Eds., Academic Press.
;
_computing_molecular_graphics 'ORTEP3 for Windows - Farrugia, L. J. J. Appl. Crystallogr. 1997, 30, 565'
_computing_publication_material
;
'WinGX publication routines, Farrugia,
L. J., J. Appl. Crystallogr., 1999, 32, 837-838
;
_computing_structure_refinement
;
SHELXL97 -Program for Crystal Structure Analysis (Release 97-2).
Sheldrick, G.M., Instit\"ut f\"ur Anorganische Chemie der Universit\"at,
Tammanstrasse 4, D-3400 G\"ottingen, Germany, 1998
;
_computing_structure_solution
;
SIR97- Altomare A., Burla M.C., Camalli M., Cascarano G.L., Giacovazzo C. ,
Guagliardi A., Moliterni A.G.G., Polidori G.,Spagna R.
(1999) J. Appl. Cryst. 32, 115-119
;
_diffrn_ambient_temperature 150(2)
_diffrn_measured_fraction_theta_full 0.988
_diffrn_measured_fraction_theta_max 0.988
_diffrn_measurement_device '95mm CCD camera on \k-goniostat'
_diffrn_measurement_device_type 'Nonius Kappa CCD'
_diffrn_measurement_method '194 1.4 degree images with \v scans'
_diffrn_radiation_monochromator graphite
_diffrn_radiation_source 'fine-focus sealed tube'
_diffrn_radiation_type MoK\a
_diffrn_radiation_wavelength 0.71073
_diffrn_reflns_av_R_equivalents 0.0843
_diffrn_reflns_av_sigmaI/netI 0.0601
_diffrn_reflns_limit_h_max 15
_diffrn_reflns_limit_h_min -16
_diffrn_reflns_limit_k_max 25
_diffrn_reflns_limit_k_min -22
_diffrn_reflns_limit_l_max 25
_diffrn_reflns_limit_l_min -27
_diffrn_reflns_number 51119
_diffrn_reflns_theta_full 27.44
_diffrn_reflns_theta_max 27.44
_diffrn_reflns_theta_min 4.27
_diffrn_standards_decay_% 0
_diffrn_standards_number 0
_exptl_absorpt_coefficient_mu 0.167
_exptl_absorpt_correction_type none
_exptl_crystal_colour colourless
_exptl_crystal_density_diffrn 1.141
_exptl_crystal_density_method 'not measured'
_exptl_crystal_description prism
_exptl_crystal_F_000 1896
_exptl_crystal_size_max 0.40
_exptl_crystal_size_mid 0.25
_exptl_crystal_size_min 0.20
_refine_diff_density_max 0.338
_refine_diff_density_min -0.280
_refine_diff_density_rms 0.043
_refine_ls_extinction_method none
_refine_ls_goodness_of_fit_ref 1.019
_refine_ls_hydrogen_treatment noref
_refine_ls_matrix_type full
_refine_ls_number_parameters 603
_refine_ls_number_reflns 11481
_refine_ls_number_restraints 1
_refine_ls_restrained_S_all 1.020
_refine_ls_R_factor_all 0.0935
_refine_ls_R_factor_gt 0.0532
_refine_ls_shift/su_max 0.000
_refine_ls_shift/su_mean 0.000
_refine_ls_structure_factor_coef Fsqd
_refine_ls_weighting_details 'calc w=1/[\s^2^(Fo^2^)+(0.0447P)^2^+2.3256P] where P=(Fo^2^+2Fc^2^)/3'
_refine_ls_weighting_scheme calc
_refine_ls_wR_factor_gt 0.1118
_refine_ls_wR_factor_ref 0.1313
_reflns_number_gt 7712
_reflns_number_total 11481
_reflns_threshold_expression >2sigma(I)
_cod_data_source_file b809649j.txt
_cod_data_source_block k07msh10
_cod_database_code 7103441

loop_
_symmetry_equiv_pos_as_xyz
'x, y, z'
'-x+1/2, y+1/2, -z+1/2'
'-x, -y, -z'
'x-1/2, -y-1/2, z-1/2'

loop_
_atom_site_label
_atom_site_type_symbol
_atom_site_fract_x
_atom_site_fract_y
_atom_site_fract_z
_atom_site_U_iso_or_equiv
_atom_site_adp_type
_atom_site_occupancy
_atom_site_symmetry_multiplicity
_atom_site_calc_flag
_atom_site_refinement_flags
_atom_site_disorder_assembly
_atom_site_disorder_group
Ca Ca 0.21217(3) 0.233735(19) 0.037184(18) 0.02822(10) Uani 1 1 d . . .
N1 N -0.11301(12) 0.26832(9) 0.06318(8) 0.0360(4) Uani 1 1 d . . .
N2 N 0.05469(12) 0.20892(9) 0.09638(8) 0.0322(4) Uani 1 1 d . . .
N3 N 0.32267(12) 0.33037(8) 0.05727(8) 0.0300(3) Uani 1 1 d . . .
N4 N 0.37544(12) 0.17575(8) 0.06487(8) 0.0302(3) Uani 1 1 d . . .
O1 O 0.04422(11) 0.27760(8) 0.01169(8) 0.0452(4) Uani 1 1 d . . .
O2 O 0.22421(13) 0.23371(8) -0.07306(7) 0.0454(4) Uani 1 1 d . B .
C1 C -0.00037(15) 0.25002(10) 0.05810(10) 0.0343(4) Uani 1 1 d . . .
C2 C -0.17514(15) 0.26692(11) 0.00471(10) 0.0342(4) Uani 1 1 d . . .
C3 C -0.16935(17) 0.20763(11) -0.03218(11) 0.0411(5) Uani 1 1 d . . .
H3 H -0.1266 0.1694 -0.0175 0.049 Uiso 1 1 calc R . .
C4 C -0.2256(2) 0.20424(13) -0.08996(11) 0.0477(6) Uani 1 1 d . . .
H4 H -0.2202 0.1639 -0.1151 0.057 Uiso 1 1 calc R . .
C5 C -0.2898(2) 0.25896(13) -0.11166(11) 0.0501(6) Uani 1 1 d . . .
H5 H -0.3290 0.2563 -0.1513 0.060 Uiso 1 1 calc R . .
C6 C -0.29623(19) 0.31745(13) -0.07493(11) 0.0473(5) Uani 1 1 d . . .
H6 H -0.3404 0.3551 -0.0894 0.057 Uiso 1 1 calc R . .
C7 C -0.23869(17) 0.32183(11) -0.01693(10) 0.0387(5) Uani 1 1 d . . .
H7 H -0.2431 0.3625 0.0078 0.046 Uiso 1 1 calc R . .
C8 C -0.13525(16) 0.31955(11) 0.10872(10) 0.0357(4) Uani 1 1 d . . .
C9 C -0.23734(17) 0.32206(12) 0.13281(10) 0.0410(5) Uani 1 1 d . . .
H9 H -0.2919 0.2904 0.1182 0.049 Uiso 1 1 calc R . .
C10 C -0.2593(2) 0.37061(13) 0.17805(11) 0.0487(6) Uani 1 1 d . . .
H10 H -0.3296 0.3728 0.1935 0.058 Uiso 1 1 calc R . .
C11 C -0.1796(2) 0.41609(13) 0.20104(11) 0.0515(6) Uani 1 1 d . . .
H11 H -0.1943 0.4484 0.2330 0.062 Uiso 1 1 calc R . .
C12 C -0.0788(2) 0.41380(13) 0.17705(12) 0.0501(6) Uani 1 1 d . . .
H12 H -0.0240 0.4449 0.1924 0.060 Uiso 1 1 calc R . .
C13 C -0.05647(18) 0.36638(11) 0.13055(11) 0.0431(5) Uani 1 1 d . . .
H13 H 0.0128 0.3660 0.1137 0.052 Uiso 1 1 calc R . .
C14 C 0.01427(15) 0.16568(11) 0.14689(9) 0.0345(4) Uani 1 1 d . . .
C15 C -0.09741(19) 0.13285(13) 0.13193(11) 0.0485(6) Uani 1 1 d . . .
H15A H -0.0964 0.1055 0.0928 0.058 Uiso 1 1 calc R . .
H15B H -0.1527 0.1696 0.1257 0.058 Uiso 1 1 calc R . .
C16 C -0.1263(2) 0.08527(15) 0.18686(13) 0.0619(8) Uani 1 1 d . . .
H16 H -0.1994 0.0645 0.1771 0.074 Uiso 1 1 calc R . .
C17 C -0.1282(2) 0.12725(17) 0.24682(13) 0.0644(8) Uani 1 1 d . . .
H17A H -0.1822 0.1649 0.2413 0.077 Uiso 1 1 calc R . .
H17B H -0.1492 0.0972 0.2816 0.077 Uiso 1 1 calc R . .
C18 C -0.01741(19) 0.15765(14) 0.26250(11) 0.0512(6) Uani 1 1 d . . .
H18 H -0.0189 0.1850 0.3022 0.061 Uiso 1 1 calc R . .
C19 C 0.06662(19) 0.09998(14) 0.27124(11) 0.0502(6) Uani 1 1 d . . .
H19A H 0.1387 0.1202 0.2825 0.060 Uiso 1 1 calc R . .
H19B H 0.0474 0.0690 0.3058 0.060 Uiso 1 1 calc R . .
C20 C 0.0704(2) 0.05883(13) 0.21070(11) 0.0481(6) Uani 1 1 d . . .
H20 H 0.1258 0.0213 0.2158 0.058 Uiso 1 1 calc R . .
C21 C 0.09776(18) 0.10737(11) 0.15694(10) 0.0416(5) Uani 1 1 d . . .
H21A H 0.1702 0.1279 0.1665 0.050 Uiso 1 1 calc R . .
H21B H 0.1006 0.0802 0.1177 0.050 Uiso 1 1 calc R . .
C22 C -0.0424(2) 0.02721(14) 0.19478(14) 0.0643(8) Uani 1 1 d . . .
H22A H -0.0414 0.0000 0.1555 0.077 Uiso 1 1 calc R . .
H22B H -0.0618 -0.0043 0.2289 0.077 Uiso 1 1 calc R . .
C23 C 0.01141(18) 0.20600(13) 0.20883(10) 0.0432(5) Uani 1 1 d . . .
H23A H -0.0429 0.2435 0.2041 0.052 Uiso 1 1 calc R . .
H23B H 0.0830 0.2274 0.2191 0.052 Uiso 1 1 calc R . .
C24 C 0.27068(15) 0.39316(10) 0.07500(10) 0.0331(4) Uani 1 1 d . . .
C25 C 0.26393(18) 0.40697(11) 0.13899(11) 0.0405(5) Uani 1 1 d . A .
C26 C 0.3079(2) 0.35510(12) 0.18768(11) 0.0500(6) Uani 1 1 d D . .
H26A H 0.2976 0.3081 0.1686 0.060 Uiso 0.791(6) 1 calc PR A 1
H26B H 0.3505 0.3246 0.1605 0.060 Uiso 0.209(6) 1 calc PR A 2
C27 C 0.2419(3) 0.35666(18) 0.24634(15) 0.0532(10) Uani 0.791(6) 1 d P A 1
H27A H 0.1646 0.3535 0.2337 0.080 Uiso 0.791(6) 1 calc PR A 1
H27B H 0.2562 0.4000 0.2692 0.080 Uiso 0.791(6) 1 calc PR A 1
H27C H 0.2627 0.3174 0.2735 0.080 Uiso 0.791(6) 1 calc PR A 1
C28 C 0.4251(3) 0.3637(3) 0.2020(2) 0.0568(11) Uani 0.791(6) 1 d P A 1
H28A H 0.4494 0.3313 0.2353 0.085 Uiso 0.791(6) 1 calc PR A 1
H28B H 0.4399 0.4113 0.2161 0.085 Uiso 0.791(6) 1 calc PR A 1
H28C H 0.4638 0.3544 0.1643 0.085 Uiso 0.791(6) 1 calc PR A 1
C27A C 0.2510(11) 0.3071(7) 0.2167(6) 0.061(4) Uani 0.209(6) 1 d P A 2
H27D H 0.2987 0.2824 0.2475 0.091 Uiso 0.209(6) 1 calc PR A 2
H27E H 0.2198 0.2742 0.1857 0.091 Uiso 0.209(6) 1 calc PR A 2
H27F H 0.1927 0.3296 0.2382 0.091 Uiso 0.209(6) 1 calc PR A 2
C28A C 0.4026(13) 0.3808(9) 0.2366(10) 0.094(8) Uani 0.209(6) 1 d PD A 2
H28D H 0.3733 0.4142 0.2657 0.140 Uiso 0.209(6) 1 calc PR A 2
H28E H 0.4596 0.4030 0.2138 0.140 Uiso 0.209(6) 1 calc PR A 2
H28F H 0.4328 0.3410 0.2602 0.140 Uiso 0.209(6) 1 calc PR A 2
C29 C 0.2146(2) 0.46892(12) 0.15626(12) 0.0489(6) Uani 1 1 d . . .
H29 H 0.2119 0.4801 0.1995 0.059 Uiso 1 1 calc R A .
C30 C 0.17012(19) 0.51388(12) 0.11166(13) 0.0506(6) Uani 1 1 d . A .
H30 H 0.1386 0.5562 0.1241 0.061 Uiso 1 1 calc R . .
C31 C 0.17146(18) 0.49740(11) 0.04933(12) 0.0464(6) Uani 1 1 d . . .
H31 H 0.1380 0.5278 0.0190 0.056 Uiso 1 1 calc R A .
C32 C 0.22086(16) 0.43698(10) 0.02927(11) 0.0377(5) Uani 1 1 d . A .
C33 C 0.21976(19) 0.42138(11) -0.04026(11) 0.0448(5) Uani 1 1 d . . .
H33 H 0.2513 0.3742 -0.0451 0.054 Uiso 1 1 calc R A .
C34 C 0.1046(2) 0.42043(13) -0.07101(13) 0.0572(7) Uani 1 1 d . A .
H34A H 0.1074 0.4101 -0.1158 0.086 Uiso 1 1 calc R . .
H34B H 0.0709 0.4658 -0.0658 0.086 Uiso 1 1 calc R . .
H34C H 0.0620 0.3848 -0.0510 0.086 Uiso 1 1 calc R . .
C35 C 0.2890(2) 0.47253(15) -0.07514(13) 0.0593(7) Uani 1 1 d . A .
H35A H 0.2861 0.4606 -0.1198 0.089 Uiso 1 1 calc R . .
H35B H 0.3641 0.4702 -0.0578 0.089 Uiso 1 1 calc R . .
H35C H 0.2612 0.5196 -0.0701 0.089 Uiso 1 1 calc R . .
C36 C 0.42540(15) 0.33153(10) 0.04464(10) 0.0329(4) Uani 1 1 d . . .
C37 C 0.48825(18) 0.39891(11) 0.04272(13) 0.0476(6) Uani 1 1 d . . .
H37A H 0.4416 0.4374 0.0539 0.071 Uiso 1 1 calc R . .
H37B H 0.5124 0.4062 0.0003 0.071 Uiso 1 1 calc R . .
H37C H 0.5513 0.3966 0.0727 0.071 Uiso 1 1 calc R . .
C38 C 0.48675(15) 0.27139(10) 0.03292(10) 0.0353(4) Uani 1 1 d . . .
H38 H 0.5525 0.2801 0.0136 0.042 Uiso 1 1 calc R . .
C39 C 0.46717(15) 0.20144(10) 0.04488(10) 0.0330(4) Uani 1 1 d . . .
C40 C 0.55991(19) 0.15299(11) 0.03343(14) 0.0529(7) Uani 1 1 d . . .
H40A H 0.5899 0.1346 0.0736 0.079 Uiso 1 1 calc R . .
H40B H 0.6163 0.1783 0.0127 0.079 Uiso 1 1 calc R . .
H40C H 0.5336 0.1147 0.0065 0.079 Uiso 1 1 calc R . .
C41 C 0.37514(15) 0.10571(10) 0.08644(10) 0.0331(4) Uani 1 1 d . . .
C42 C 0.41416(16) 0.09033(11) 0.14843(11) 0.0400(5) Uani 1 1 d . . .
C43 C 0.45982(19) 0.14638(13) 0.19248(11) 0.0476(5) Uani 1 1 d . . .
H43 H 0.4622 0.1903 0.1677 0.057 Uiso 1 1 calc R . .
C44 C 0.3910(3) 0.1597(2) 0.24659(16) 0.0924(12) Uani 1 1 d . . .
H44A H 0.4240 0.1962 0.2732 0.139 Uiso 1 1 calc R . .
H44B H 0.3854 0.1172 0.2713 0.139 Uiso 1 1 calc R . .
H44C H 0.3186 0.1742 0.2307 0.139 Uiso 1 1 calc R . .
C45 C 0.5746(3) 0.1307(3) 0.2177(2) 0.1273(19) Uani 1 1 d . . .
H45A H 0.6203 0.1222 0.1826 0.191 Uiso 1 1 calc R . .
H45B H 0.5744 0.0895 0.2446 0.191 Uiso 1 1 calc R . .
H45C H 0.6032 0.1702 0.2423 0.191 Uiso 1 1 calc R . .
C46 C 0.4094(2) 0.02162(13) 0.16884(12) 0.0521(6) Uani 1 1 d . . .
H46 H 0.4365 0.0104 0.2102 0.063 Uiso 1 1 calc R . .
C47 C 0.3666(2) -0.03021(13) 0.13065(13) 0.0579(7) Uani 1 1 d . . .
H47 H 0.3653 -0.0766 0.1454 0.069 Uiso 1 1 calc R . .
C48 C 0.3257(2) -0.01449(11) 0.07106(12) 0.0496(6) Uani 1 1 d . . .
H48 H 0.2945 -0.0502 0.0453 0.060 Uiso 1 1 calc R . .
C49 C 0.32925(17) 0.05298(10) 0.04763(11) 0.0381(5) Uani 1 1 d . . .
C50 C 0.28350(18) 0.06794(11) -0.01852(11) 0.0415(5) Uani 1 1 d . . .
H50 H 0.3047 0.1163 -0.0291 0.050 Uiso 1 1 calc R . .
C51 C 0.3293(2) 0.01987(13) -0.06749(13) 0.0585(7) Uani 1 1 d . . .
H51A H 0.2972 0.0316 -0.1092 0.088 Uiso 1 1 calc R . .
H51B H 0.3120 -0.0283 -0.0576 0.088 Uiso 1 1 calc R . .
H51C H 0.4080 0.0255 -0.0669 0.088 Uiso 1 1 calc R . .
C52 C 0.1597(2) 0.06479(14) -0.02282(13) 0.0549(6) Uani 1 1 d . . .
H52A H 0.1326 0.0746 -0.0660 0.082 Uiso 1 1 calc R . .
H52B H 0.1312 0.0993 0.0055 0.082 Uiso 1 1 calc R . .
H52C H 0.1362 0.0185 -0.0107 0.082 Uiso 1 1 calc R . .
C53 C 0.3177(2) 0.24202(14) -0.10928(12) 0.0568(6) Uani 1 1 d . . .
H53A H 0.3843 0.2284 -0.0843 0.068 Uiso 0.818(17) 1 calc PR B 1
H53B H 0.3249 0.2908 -0.1227 0.068 Uiso 0.818(17) 1 calc PR B 1
H53C H 0.3706 0.2042 -0.1011 0.068 Uiso 0.182(17) 1 calc PR B 2
H53D H 0.3537 0.2871 -0.1008 0.068 Uiso 0.182(17) 1 calc PR B 2
C54 C 0.2994(4) 0.1960(3) -0.1647(3) 0.0582(14) Uani 0.818(17) 1 d P B 1
H54A H 0.3311 0.1496 -0.1564 0.070 Uiso 0.818(17) 1 calc PR B 1
H54B H 0.3309 0.2161 -0.2021 0.070 Uiso 0.818(17) 1 calc PR B 1
C54A C 0.266(3) 0.239(3) -0.1755(9) 0.107(16) Uani 0.182(17) 1 d P B 2
H54C H 0.2420 0.2852 -0.1898 0.128 Uiso 0.182(17) 1 calc PR B 2
H54D H 0.3186 0.2209 -0.2048 0.128 Uiso 0.182(17) 1 calc PR B 2
C55 C 0.1741(3) 0.19201(17) -0.17375(13) 0.0717(8) Uani 1 1 d . . .
H55A H 0.1483 0.2143 -0.2137 0.086 Uiso 0.818(17) 1 calc PR B 1
H55B H 0.1495 0.1432 -0.1742 0.086 Uiso 0.818(17) 1 calc PR B 1
H55C H 0.1949 0.1435 -0.1641 0.086 Uiso 0.182(17) 1 calc PR B 2
H55D H 0.1246 0.1943 -0.2119 0.086 Uiso 0.182(17) 1 calc PR B 2
C56 C 0.1323(2) 0.23022(15) -0.11833(12) 0.0609(7) Uani 1 1 d . B .
H56A H 0.1072 0.2772 -0.1307 0.073 Uiso 1 1 calc R . .
H56B H 0.0716 0.2047 -0.1009 0.073 Uiso 1 1 calc R . .

loop_
_atom_site_aniso_label
_atom_site_aniso_U_11
_atom_site_aniso_U_22
_atom_site_aniso_U_33
_atom_site_aniso_U_23
_atom_site_aniso_U_13
_atom_site_aniso_U_12
Ca 0.02257(18) 0.03051(19) 0.0315(2) -0.00083(16) 0.00126(14) -0.00151(14)
N1 0.0230(8) 0.0420(10) 0.0428(10) -0.0032(8) 0.0007(7) 0.0004(7)
N2 0.0244(8) 0.0386(9) 0.0336(9) 0.0002(7) 0.0024(7) -0.0022(6)
N3 0.0288(8) 0.0263(8) 0.0350(9) -0.0005(6) 0.0011(7) 0.0006(6)
N4 0.0262(8) 0.0273(8) 0.0371(9) 0.0009(6) 0.0019(7) -0.0003(6)
O1 0.0262(7) 0.0555(9) 0.0543(10) 0.0210(8) 0.0049(7) 0.0022(6)
O2 0.0504(9) 0.0533(9) 0.0321(8) -0.0028(7) -0.0001(7) 0.0021(7)
C1 0.0234(9) 0.0381(11) 0.0414(12) -0.0013(8) 0.0033(8) -0.0014(7)
C2 0.0237(9) 0.0393(11) 0.0399(11) -0.0001(9) 0.0035(8) -0.0046(8)
C3 0.0360(11) 0.0398(11) 0.0472(13) -0.0006(10) 0.0004(9) -0.0028(9)
C4 0.0509(14) 0.0484(13) 0.0440(14) -0.0065(10) 0.0040(11) -0.0070(10)
C5 0.0473(13) 0.0659(16) 0.0366(13) -0.0021(11) -0.0015(10) -0.0021(11)
C6 0.0426(12) 0.0588(15) 0.0404(13) 0.0055(11) 0.0032(10) 0.0081(10)
C7 0.0344(11) 0.0425(12) 0.0399(12) 0.0006(9) 0.0073(9) 0.0002(9)
C8 0.0314(10) 0.0407(11) 0.0349(11) 0.0004(9) 0.0001(8) 0.0034(8)
C9 0.0337(11) 0.0534(13) 0.0358(12) 0.0061(10) 0.0020(9) 0.0047(9)
C10 0.0452(13) 0.0658(16) 0.0359(12) 0.0081(11) 0.0096(10) 0.0176(11)
C11 0.0599(15) 0.0584(15) 0.0359(13) -0.0052(11) 0.0008(11) 0.0135(12)
C12 0.0510(14) 0.0479(13) 0.0503(15) -0.0051(11) -0.0052(11) 0.0044(10)
C13 0.0351(11) 0.0449(12) 0.0491(14) -0.0037(10) 0.0009(10) 0.0025(9)
C14 0.0261(9) 0.0473(12) 0.0298(10) 0.0032(9) 0.0002(8) -0.0064(8)
C15 0.0408(12) 0.0629(15) 0.0405(13) 0.0123(11) -0.0066(10) -0.0183(10)
C16 0.0439(14) 0.0827(19) 0.0573(17) 0.0256(14) -0.0103(12) -0.0282(13)
C17 0.0435(14) 0.103(2) 0.0474(16) 0.0250(15) 0.0086(12) -0.0053(14)
C18 0.0427(13) 0.0802(18) 0.0311(12) 0.0037(11) 0.0050(10) 0.0014(12)
C19 0.0415(12) 0.0710(16) 0.0372(13) 0.0111(11) -0.0040(10) -0.0053(11)
C20 0.0527(14) 0.0500(13) 0.0414(13) 0.0103(10) 0.0001(10) -0.0019(11)
C21 0.0440(12) 0.0459(12) 0.0354(12) 0.0040(9) 0.0048(9) 0.0012(9)
C22 0.079(2) 0.0596(16) 0.0533(16) 0.0151(13) -0.0072(14) -0.0257(14)
C23 0.0368(11) 0.0583(14) 0.0347(12) -0.0011(10) 0.0025(9) 0.0041(10)
C24 0.0290(10) 0.0264(10) 0.0443(12) -0.0024(8) 0.0055(8) -0.0034(7)
C25 0.0435(12) 0.0336(11) 0.0450(13) -0.0040(9) 0.0086(10) -0.0049(9)
C26 0.0735(17) 0.0399(12) 0.0368(13) -0.0040(10) 0.0061(12) -0.0038(11)
C27 0.072(2) 0.052(2) 0.0364(18) -0.0029(14) 0.0048(15) -0.0040(15)
C28 0.050(2) 0.070(3) 0.049(2) 0.0016(19) -0.0062(16) 0.0094(18)
C27A 0.066(8) 0.065(9) 0.049(8) 0.010(7) -0.011(6) -0.019(6)
C28A 0.042(9) 0.080(14) 0.16(2) 0.055(14) -0.011(12) 0.009(8)
C29 0.0525(14) 0.0447(13) 0.0510(15) -0.0138(11) 0.0153(11) -0.0067(10)
C30 0.0467(13) 0.0356(12) 0.0702(18) -0.0105(11) 0.0092(12) 0.0051(10)
C31 0.0427(12) 0.0336(12) 0.0628(16) -0.0015(10) 0.0028(11) 0.0067(9)
C32 0.0319(10) 0.0316(10) 0.0496(13) -0.0004(9) 0.0024(9) 0.0012(8)
C33 0.0515(13) 0.0331(11) 0.0491(14) 0.0007(9) -0.0021(11) 0.0086(9)
C34 0.0614(16) 0.0483(14) 0.0598(17) 0.0121(12) -0.0129(13) -0.0037(12)
C35 0.0558(16) 0.0680(17) 0.0551(17) 0.0036(13) 0.0102(13) 0.0009(12)
C36 0.0298(10) 0.0303(10) 0.0383(11) 0.0007(8) 0.0003(8) -0.0034(7)
C37 0.0356(11) 0.0319(11) 0.0759(18) -0.0006(11) 0.0078(11) -0.0057(9)
C38 0.0259(9) 0.0332(10) 0.0475(12) 0.0009(9) 0.0073(8) -0.0013(8)
C39 0.0257(9) 0.0323(10) 0.0411(12) -0.0005(8) 0.0026(8) 0.0015(7)
C40 0.0356(12) 0.0373(12) 0.088(2) 0.0060(12) 0.0204(12) 0.0067(9)
C41 0.0244(9) 0.0314(10) 0.0437(12) 0.0035(8) 0.0038(8) 0.0002(7)
C42 0.0308(10) 0.0445(12) 0.0446(13) 0.0074(10) 0.0011(9) -0.0017(9)
C43 0.0401(12) 0.0588(15) 0.0427(13) 0.0039(11) -0.0058(10) -0.0052(10)
C44 0.076(2) 0.129(3) 0.075(2) -0.038(2) 0.0215(18) -0.038(2)
C45 0.0498(19) 0.164(4) 0.162(4) -0.086(3) -0.037(2) 0.010(2)
C46 0.0495(14) 0.0567(15) 0.0493(15) 0.0208(12) -0.0032(11) -0.0029(11)
C47 0.0645(16) 0.0401(13) 0.0688(18) 0.0201(12) 0.0009(14) -0.0069(11)
C48 0.0561(14) 0.0322(11) 0.0602(16) 0.0052(10) 0.0009(12) -0.0069(10)
C49 0.0350(11) 0.0306(10) 0.0488(13) 0.0032(9) 0.0034(9) -0.0015(8)
C50 0.0478(12) 0.0294(10) 0.0469(13) -0.0023(9) 0.0000(10) -0.0011(9)
C51 0.0748(18) 0.0467(14) 0.0540(16) -0.0081(11) 0.0039(13) 0.0091(12)
C52 0.0535(15) 0.0565(15) 0.0532(16) -0.0042(12) -0.0077(12) -0.0017(11)
C53 0.0680(17) 0.0653(16) 0.0383(13) -0.0040(12) 0.0134(12) -0.0075(13)
C54 0.082(3) 0.054(2) 0.039(3) -0.0057(17) 0.0156(19) -0.0027(19)
C54A 0.104(19) 0.18(4) 0.029(9) 0.031(14) -0.015(10) -0.07(2)
C55 0.090(2) 0.081(2) 0.0427(16) -0.0097(14) -0.0027(15) -0.0156(17)
C56 0.0691(17) 0.0686(17) 0.0424(14) -0.0089(13) -0.0171(12) 0.0116(14)

loop_
_atom_type_symbol
_atom_type_description
_atom_type_scat_dispersion_real
_atom_type_scat_dispersion_imag
_atom_type_scat_source
C C 0.0033 0.0016 'International Tables Vol C Tables 4.2.6.8 and 6.1.1.4'
H H 0.0000 0.0000 'International Tables Vol C Tables 4.2.6.8 and 6.1.1.4'
N N 0.0061 0.0033 'International Tables Vol C Tables 4.2.6.8 and 6.1.1.4'
O O 0.0106 0.0060 'International Tables Vol C Tables 4.2.6.8 and 6.1.1.4'
Ca Ca 0.2262 0.3064 'International Tables Vol C Tables 4.2.6.8 and 6.1.1.4'

loop_
_geom_angle_atom_site_label_1
_geom_angle_atom_site_label_2
_geom_angle_atom_site_label_3
_geom_angle
_geom_angle_site_symmetry_1
_geom_angle_site_symmetry_3
_geom_angle_publ_flag
O1 Ca N3 105.20(6) . . ?
O1 Ca N4 173.24(6) . . ?
N3 Ca N4 81.36(5) . . ?
O1 Ca O2 82.82(6) . . ?
N3 Ca O2 96.35(6) . . ?
N4 Ca O2 98.27(6) . . ?
O1 Ca N2 56.59(5) . . ?
N3 Ca N2 122.69(6) . . ?
N4 Ca N2 118.61(6) . . ?
O2 Ca N2 128.10(6) . . ?
O1 Ca C1 27.99(6) . . ?
N3 Ca C1 116.09(6) . . ?
N4 Ca C1 147.14(6) . . ?
O2 Ca C1 106.53(6) . . ?
N2 Ca C1 28.62(6) . . ?
O1 Ca C39 164.44(5) . . ?
N3 Ca C39 65.38(5) . . ?
N4 Ca C39 21.38(5) . . ?
O2 Ca C39 85.93(5) . . ?
N2 Ca C39 138.68(6) . . ?
C1 Ca C39 166.85(6) . . ?
C8 N1 C2 119.58(16) . . ?
C8 N1 C1 116.58(16) . . ?
C2 N1 C1 113.57(16) . . ?
C1 N2 C14 128.01(16) . . ?
C1 N2 Ca 87.68(12) . . ?
C14 N2 Ca 143.99(12) . . ?
C36 N3 C24 119.64(15) . . ?
C36 N3 Ca 122.54(12) . . ?
C24 N3 Ca 117.13(11) . . ?
C39 N4 C41 118.32(15) . . ?
C39 N4 Ca 118.56(12) . . ?
C41 N4 Ca 120.79(11) . . ?
C1 O1 Ca 95.23(12) . . ?
C53 O2 C56 105.76(19) . . ?
C53 O2 Ca 129.47(15) . . ?
C56 O2 Ca 124.63(15) . . ?
O1 C1 N2 120.37(17) . . ?
O1 C1 N1 114.80(17) . . ?
N2 C1 N1 124.83(18) . . ?
O1 C1 Ca 56.77(9) . . ?
N2 C1 Ca 63.69(10) . . ?
N1 C1 Ca 171.01(14) . . ?
C7 C2 C3 119.3(2) . . ?
C7 C2 N1 122.90(19) . . ?
C3 C2 N1 117.81(18) . . ?
C4 C3 C2 120.2(2) . . ?
C4 C3 H3 119.9 . . ?
C2 C3 H3 119.9 . . ?
C3 C4 C5 120.7(2) . . ?
C3 C4 H4 119.7 . . ?
C5 C4 H4 119.7 . . ?
C6 C5 C4 119.1(2) . . ?
C6 C5 H5 120.4 . . ?
C4 C5 H5 120.4 . . ?
C5 C6 C7 120.7(2) . . ?
C5 C6 H6 119.6 . . ?
C7 C6 H6 119.6 . . ?
C2 C7 C6 120.0(2) . . ?
C2 C7 H7 120.0 . . ?
C6 C7 H7 120.0 . . ?
C13 C8 C9 119.2(2) . . ?
C13 C8 N1 121.28(18) . . ?
C9 C8 N1 119.54(19) . . ?
C10 C9 C8 120.1(2) . . ?
C10 C9 H9 119.9 . . ?
C8 C9 H9 119.9 . . ?
C9 C10 C11 120.6(2) . . ?
C9 C10 H10 119.7 . . ?
C11 C10 H10 119.7 . . ?
C12 C11 C10 119.3(2) . . ?
C12 C11 H11 120.4 . . ?
C10 C11 H11 120.4 . . ?
C11 C12 C13 120.7(2) . . ?
C11 C12 H12 119.7 . . ?
C13 C12 H12 119.7 . . ?
C8 C13 C12 120.1(2) . . ?
C8 C13 H13 119.9 . . ?
C12 C13 H13 119.9 . . ?
N2 C14 C21 105.17(16) . . ?
N2 C14 C23 111.63(17) . . ?
C21 C14 C23 107.60(17) . . ?
N2 C14 C15 115.04(16) . . ?
C21 C14 C15 108.43(18) . . ?
C23 C14 C15 108.64(18) . . ?
C14 C15 C16 109.53(18) . . ?
C14 C15 H15A 109.8 . . ?
C16 C15 H15A 109.8 . . ?
C14 C15 H15B 109.8 . . ?
C16 C15 H15B 109.8 . . ?
H15A C15 H15B 108.2 . . ?
C17 C16 C22 110.1(2) . . ?
C17 C16 C15 109.7(2) . . ?
C22 C16 C15 109.4(2) . . ?
C17 C16 H16 109.2 . . ?
C22 C16 H16 109.2 . . ?
C15 C16 H16 109.2 . . ?
C18 C17 C16 109.5(2) . . ?
C18 C17 H17A 109.8 . . ?
C16 C17 H17A 109.8 . . ?
C18 C17 H17B 109.8 . . ?
C16 C17 H17B 109.8 . . ?
H17A C17 H17B 108.2 . . ?
C17 C18 C19 110.3(2) . . ?
C17 C18 C23 108.7(2) . . ?
C19 C18 C23 110.27(19) . . ?
C17 C18 H18 109.2 . . ?
C19 C18 H18 109.2 . . ?
C23 C18 H18 109.2 . . ?
C20 C19 C18 109.47(19) . . ?
C20 C19 H19A 109.8 . . ?
C18 C19 H19A 109.8 . . ?
C20 C19 H19B 109.8 . . ?
C18 C19 H19B 109.8 . . ?
H19A C19 H19B 108.2 . . ?
C19 C20 C21 109.6(2) . . ?
C19 C20 C22 108.6(2) . . ?
C21 C20 C22 108.4(2) . . ?
C19 C20 H20 110.0 . . ?
C21 C20 H20 110.0 . . ?
C22 C20 H20 110.0 . . ?
C14 C21 C20 111.99(18) . . ?
C14 C21 H21A 109.2 . . ?
C20 C21 H21A 109.2 . . ?
C14 C21 H21B 109.2 . . ?
C20 C21 H21B 109.2 . . ?
H21A C21 H21B 107.9 . . ?
C16 C22 C20 109.5(2) . . ?
C16 C22 H22A 109.8 . . ?
C20 C22 H22A 109.8 . . ?
C16 C22 H22B 109.8 . . ?
C20 C22 H22B 109.8 . . ?
H22A C22 H22B 108.2 . . ?
C14 C23 C18 110.62(19) . . ?
C14 C23 H23A 109.5 . . ?
C18 C23 H23A 109.5 . . ?
C14 C23 H23B 109.5 . . ?
C18 C23 H23B 109.5 . . ?
H23A C23 H23B 108.1 . . ?
C25 C24 C32 120.87(18) . . ?
C25 C24 N3 118.24(18) . . ?
C32 C24 N3 120.72(18) . . ?
C24 C25 C29 118.2(2) . . ?
C24 C25 C26 120.10(18) . . ?
C29 C25 C26 121.7(2) . . ?
C27A C26 C28 121.5(6) . . ?
C27A C26 C25 126.5(6) . . ?
C28 C26 C25 112.0(3) . . ?
C28 C26 C27 113.3(3) . . ?
C25 C26 C27 110.9(2) . . ?
C27A C26 C28A 107.4(10) . . ?
C25 C26 C28A 117.3(7) . . ?
C27 C26 C28A 82.4(9) . . ?
C27A C26 H26A 60.1 . . ?
C28 C26 H26A 106.7 . . ?
C25 C26 H26A 106.7 . . ?
C27 C26 H26A 106.7 . . ?
C28A C26 H26A 128.2 . . ?
C27A C26 H26B 99.9 . . ?
C28 C26 H26B 68.9 . . ?
C25 C26 H26B 99.9 . . ?
C27 C26 H26B 144.1 . . ?
C28A C26 H26B 99.9 . . ?
C26 C27 H27A 109.5 . . ?
C26 C27 H27B 109.5 . . ?
C26 C27 H27C 109.5 . . ?
C26 C28 H28A 109.5 . . ?
C26 C28 H28B 109.5 . . ?
C26 C28 H28C 109.5 . . ?
C26 C27A H27D 109.5 . . ?
C26 C27A H27E 109.5 . . ?
H27D C27A H27E 109.5 . . ?
C26 C27A H27F 109.5 . . ?
H27D C27A H27F 109.5 . . ?
H27E C27A H27F 109.5 . . ?
C26 C28A H28D 109.5 . . ?
C26 C28A H28E 109.5 . . ?
H28D C28A H28E 109.5 . . ?
C26 C28A H28F 109.5 . . ?
H28D C28A H28F 109.5 . . ?
H28E C28A H28F 109.5 . . ?
C30 C29 C25 121.2(2) . . ?
C30 C29 H29 119.4 . . ?
C25 C29 H29 119.4 . . ?
C31 C30 C29 119.8(2) . . ?
C31 C30 H30 120.1 . . ?
C29 C30 H30 120.1 . . ?
C30 C31 C32 121.6(2) . . ?
C30 C31 H31 119.2 . . ?
C32 C31 H31 119.2 . . ?
C31 C32 C24 118.2(2) . . ?
C31 C32 C33 119.3(2) . . ?
C24 C32 C33 122.55(18) . . ?
C32 C33 C35 112.1(2) . . ?
C32 C33 C34 112.0(2) . . ?
C35 C33 C34 109.5(2) . . ?
C32 C33 H33 107.7 . . ?
C35 C33 H33 107.7 . . ?
C34 C33 H33 107.7 . . ?
C33 C34 H34A 109.5 . . ?
C33 C34 H34B 109.5 . . ?
H34A C34 H34B 109.5 . . ?
C33 C34 H34C 109.5 . . ?
H34A C34 H34C 109.5 . . ?
H34B C34 H34C 109.5 . . ?
C33 C35 H35A 109.5 . . ?
C33 C35 H35B 109.5 . . ?
H35A C35 H35B 109.5 . . ?
C33 C35 H35C 109.5 . . ?
H35A C35 H35C 109.5 . . ?
H35B C35 H35C 109.5 . . ?
N3 C36 C38 123.83(17) . . ?
N3 C36 C37 121.57(18) . . ?
C38 C36 C37 114.59(17) . . ?
C36 C37 H37A 109.5 . . ?
C36 C37 H37B 109.5 . . ?
H37A C37 H37B 109.5 . . ?
C36 C37 H37C 109.5 . . ?
H37A C37 H37C 109.5 . . ?
H37B C37 H37C 109.5 . . ?
C39 C38 C36 131.14(18) . . ?
C39 C38 H38 114.4 . . ?
C36 C38 H38 114.4 . . ?
N4 C39 C38 125.33(17) . . ?
N4 C39 C40 119.46(17) . . ?
C38 C39 C40 115.21(17) . . ?
N4 C39 Ca 40.07(9) . . ?
C38 C39 Ca 89.08(11) . . ?
C40 C39 Ca 149.92(15) . . ?
C39 C40 H40A 109.5 . . ?
C39 C40 H40B 109.5 . . ?
H40A C40 H40B 109.5 . . ?
C39 C40 H40C 109.5 . . ?
H40A C40 H40C 109.5 . . ?
H40B C40 H40C 109.5 . . ?
C49 C41 C42 120.07(18) . . ?
C49 C41 N4 120.21(18) . . ?
C42 C41 N4 119.57(18) . . ?
C46 C42 C41 118.2(2) . . ?
C46 C42 C43 120.3(2) . . ?
C41 C42 C43 121.53(19) . . ?
C44 C43 C45 108.9(3) . . ?
C44 C43 C42 113.0(2) . . ?
C45 C43 C42 112.4(2) . . ?
C44 C43 H43 107.4 . . ?
C45 C43 H43 107.4 . . ?
C42 C43 H43 107.4 . . ?
C43 C44 H44A 109.5 . . ?
C43 C44 H44B 109.5 . . ?
H44A C44 H44B 109.5 . . ?
C43 C44 H44C 109.5 . . ?
H44A C44 H44C 109.5 . . ?
H44B C44 H44C 109.5 . . ?
C43 C45 H45A 109.5 . . ?
C43 C45 H45B 109.5 . . ?
H45A C45 H45B 109.5 . . ?
C43 C45 H45C 109.5 . . ?
H45A C45 H45C 109.5 . . ?
H45B C45 H45C 109.5 . . ?
C47 C46 C42 121.8(2) . . ?
C47 C46 H46 119.1 . . ?
C42 C46 H46 119.1 . . ?
C48 C47 C46 119.6(2) . . ?
C48 C47 H47 120.2 . . ?
C46 C47 H47 120.2 . . ?
C47 C48 C49 121.3(2) . . ?
C47 C48 H48 119.3 . . ?
C49 C48 H48 119.3 . . ?
C48 C49 C41 118.9(2) . . ?
C48 C49 C50 119.5(2) . . ?
C41 C49 C50 121.57(18) . . ?
C49 C50 C52 111.32(19) . . ?
C49 C50 C51 112.77(19) . . ?
C52 C50 C51 110.2(2) . . ?
C49 C50 H50 107.4 . . ?
C52 C50 H50 107.4 . . ?
C51 C50 H50 107.4 . . ?
C50 C51 H51A 109.5 . . ?
C50 C51 H51B 109.5 . . ?
H51A C51 H51B 109.5 . . ?
C50 C51 H51C 109.5 . . ?
H51A C51 H51C 109.5 . . ?
H51B C51 H51C 109.5 . . ?
C50 C52 H52A 109.5 . . ?
C50 C52 H52B 109.5 . . ?
H52A C52 H52B 109.5 . . ?
C50 C52 H52C 109.5 . . ?
H52A C52 H52C 109.5 . . ?
H52B C52 H52C 109.5 . . ?
O2 C53 C54 105.8(2) . . ?
O2 C53 C54A 100.9(11) . . ?
O2 C53 H53A 110.6 . . ?
C54 C53 H53A 110.6 . . ?
C54A C53 H53A 141.2 . . ?
O2 C53 H53B 110.6 . . ?
C54 C53 H53B 110.6 . . ?
C54A C53 H53B 79.2 . . ?
H53A C53 H53B 108.7 . . ?
O2 C53 H53C 111.6 . . ?
C54 C53 H53C 76.4 . . ?
C54A C53 H53C 111.6 . . ?
H53B C53 H53C 133.1 . . ?
O2 C53 H53D 111.6 . . ?
C54 C53 H53D 135.8 . . ?
C54A C53 H53D 111.6 . . ?
H53A C53 H53D 77.5 . . ?
H53C C53 H53D 109.4 . . ?
C53 C54 C55 103.4(3) . . ?
C53 C54 H54A 111.1 . . ?
C55 C54 H54A 111.1 . . ?
C53 C54 H54B 111.1 . . ?
C55 C54 H54B 111.1 . . ?
H54A C54 H54B 109.0 . . ?
C55 C54A C53 106.7(14) . . ?
C55 C54A H54C 110.4 . . ?
C53 C54A H54C 110.4 . . ?
C55 C54A H54D 110.4 . . ?
C53 C54A H54D 110.4 . . ?
H54C C54A H54D 108.6 . . ?
C54A C55 C56 91.4(18) . . ?
C56 C55 C54 105.4(2) . . ?
C54A C55 H55A 85.4 . . ?
C56 C55 H55A 110.7 . . ?
C54 C55 H55A 110.7 . . ?
C54A C55 H55B 146.0 . . ?
C56 C55 H55B 110.7 . . ?
C54 C55 H55B 110.7 . . ?
H55A C55 H55B 108.8 . . ?
C54A C55 H55C 113.4 . . ?
C56 C55 H55C 113.4 . . ?
C54 C55 H55C 77.1 . . ?
H55A C55 H55C 131.0 . . ?
C54A C55 H55D 113.4 . . ?
C56 C55 H55D 113.4 . . ?
C54 C55 H55D 131.6 . . ?
H55B C55 H55D 81.9 . . ?
H55C C55 H55D 110.7 . . ?
O2 C56 C55 104.6(2) . . ?
O2 C56 H56A 110.8 . . ?
C55 C56 H56A 110.8 . . ?
O2 C56 H56B 110.8 . . ?
C55 C56 H56B 110.8 . . ?
H56A C56 H56B 108.9 . . ?

loop_
_geom_bond_atom_site_label_1
_geom_bond_atom_site_label_2
_geom_bond_distance
_geom_bond_site_symmetry_2
_geom_bond_publ_flag
Ca O1 2.2805(14) . ?
Ca N3 2.3383(16) . ?
Ca N4 2.3546(16) . ?
Ca O2 2.3670(15) . ?
Ca N2 2.4356(16) . ?
Ca C1 2.7148(19) . ?
Ca C39 3.2131(19) . ?
N1 C8 1.426(3) . ?
N1 C2 1.426(3) . ?
N1 C1 1.450(2) . ?
N2 C1 1.302(3) . ?
N2 C14 1.475(2) . ?
N3 C36 1.317(2) . ?
N3 C24 1.435(2) . ?
N4 C39 1.333(2) . ?
N4 C41 1.429(2) . ?
O1 C1 1.280(2) . ?
O2 C53 1.440(3) . ?
O2 C56 1.449(3) . ?
C2 C7 1.383(3) . ?
C2 C3 1.394(3) . ?
C3 C4 1.380(3) . ?
C3 H3 0.9500 . ?
C4 C5 1.385(4) . ?
C4 H4 0.9500 . ?
C5 C6 1.380(3) . ?
C5 H5 0.9500 . ?
C6 C7 1.393(3) . ?
C6 H6 0.9500 . ?
C7 H7 0.9500 . ?
C8 C13 1.390(3) . ?
C8 C9 1.395(3) . ?
C9 C10 1.385(3) . ?
C9 H9 0.9500 . ?
C10 C11 1.389(4) . ?
C10 H10 0.9500 . ?
C11 C12 1.379(4) . ?
C11 H11 0.9500 . ?
C12 C13 1.391(3) . ?
C12 H12 0.9500 . ?
C13 H13 0.9500 . ?
C14 C21 1.535(3) . ?
C14 C23 1.537(3) . ?
C14 C15 1.537(3) . ?
C15 C16 1.549(3) . ?
C15 H15A 0.9900 . ?
C15 H15B 0.9900 . ?
C16 C17 1.517(4) . ?
C16 C22 1.531(4) . ?
C16 H16 1.0000 . ?
C17 C18 1.511(4) . ?
C17 H17A 0.9900 . ?
C17 H17B 0.9900 . ?
C18 C19 1.528(4) . ?
C18 C23 1.537(3) . ?
C18 H18 1.0000 . ?
C19 C20 1.520(3) . ?
C19 H19A 0.9900 . ?
C19 H19B 0.9900 . ?
C20 C21 1.536(3) . ?
C20 C22 1.543(4) . ?
C20 H20 1.0000 . ?
C21 H21A 0.9900 . ?
C21 H21B 0.9900 . ?
C22 H22A 0.9900 . ?
C22 H22B 0.9900 . ?
C23 H23A 0.9900 . ?
C23 H23B 0.9900 . ?
C24 C25 1.399(3) . ?
C24 C32 1.405(3) . ?
C25 C29 1.403(3) . ?
C25 C26 1.520(3) . ?
C26 C27A 1.340(12) . ?
C26 C28 1.473(5) . ?
C26 C27 1.538(4) . ?
C26 C28A 1.599(10) . ?
C26 H26A 1.0000 . ?
C26 H26B 1.0000 . ?
C27 H27A 0.9800 . ?
C27 H27B 0.9800 . ?
C27 H27C 0.9800 . ?
C28 H28A 0.9800 . ?
C28 H28B 0.9800 . ?
C28 H28C 0.9800 . ?
C27A H27D 0.9800 . ?
C27A H27E 0.9800 . ?
C27A H27F 0.9800 . ?
C28A H28D 0.9800 . ?
C28A H28E 0.9800 . ?
C28A H28F 0.9800 . ?
C29 C30 1.378(4) . ?
C29 H29 0.9500 . ?
C30 C31 1.369(4) . ?
C30 H30 0.9500 . ?
C31 C32 1.397(3) . ?
C31 H31 0.9500 . ?
C32 C33 1.514(3) . ?
C33 C35 1.531(3) . ?
C33 C34 1.533(3) . ?
C33 H33 1.0000 . ?
C34 H34A 0.9800 . ?
C34 H34B 0.9800 . ?
C34 H34C 0.9800 . ?
C35 H35A 0.9800 . ?
C35 H35B 0.9800 . ?
C35 H35C 0.9800 . ?
C36 C38 1.419(3) . ?
C36 C37 1.518(3) . ?
C37 H37A 0.9800 . ?
C37 H37B 0.9800 . ?
C37 H37C 0.9800 . ?
C38 C39 1.399(3) . ?
C38 H38 0.9500 . ?
C39 C40 1.513(3) . ?
C40 H40A 0.9800 . ?
C40 H40B 0.9800 . ?
C40 H40C 0.9800 . ?
C41 C49 1.410(3) . ?
C41 C42 1.412(3) . ?
C42 C46 1.399(3) . ?
C42 C43 1.520(3) . ?
C43 C44 1.499(4) . ?
C43 C45 1.520(4) . ?
C43 H43 1.0000 . ?
C44 H44A 0.9800 . ?
C44 H44B 0.9800 . ?
C44 H44C 0.9800 . ?
C45 H45A 0.9800 . ?
C45 H45B 0.9800 . ?
C45 H45C 0.9800 . ?
C46 C47 1.377(4) . ?
C46 H46 0.9500 . ?
C47 C48 1.374(4) . ?
C47 H47 0.9500 . ?
C48 C49 1.398(3) . ?
C48 H48 0.9500 . ?
C49 C50 1.516(3) . ?
C50 C52 1.531(3) . ?
C50 C51 1.532(3) . ?
C50 H50 1.0000 . ?
C51 H51A 0.9800 . ?
C51 H51B 0.9800 . ?
C51 H51C 0.9800 . ?
C52 H52A 0.9800 . ?
C52 H52B 0.9800 . ?
C52 H52C 0.9800 . ?
C53 C54 1.485(5) . ?
C53 C54A 1.517(18) . ?
C53 H53A 0.9900 . ?
C53 H53B 0.9900 . ?
C53 H53C 0.9900 . ?
C53 H53D 0.9900 . ?
C54 C55 1.553(6) . ?
C54 H54A 0.9900 . ?
C54 H54B 0.9900 . ?
C54A C55 1.45(2) . ?
C54A H54C 0.9900 . ?
C54A H54D 0.9900 . ?
C55 C56 1.512(4) . ?
C55 H55A 0.9900 . ?
C55 H55B 0.9900 . ?
C55 H55C 0.9900 . ?
C55 H55D 0.9900 . ?
C56 H56A 0.9900 . ?
C56 H56B 0.9900 . ?
